data_4108395
loop_
_publ_author_name
'P. Andrew Evans'
'Phillip A. Inglesby'

_publ_section_title
;
 Intermolecular Rhodium-Catalyzed [3+2+2] Carbocyclization of
 Alkenylidenecyclopropanes with Activated Alkynes: Regio- and
 Diastereoselective Construction of cis-Fused Bicycloheptadienes
;
_journal_name_full 'Journal of the American Chemical Society'
_journal_page_first 12838
_journal_page_last 12839
_journal_paper_doi 10.1021/ja803691p
_journal_volume 130
_journal_year 2008
_chemical_formula_moiety 'C20 H25 N O4 S'
_chemical_formula_sum 'C20 H25 N O4 S'
_chemical_formula_weight 375.47
_chemical_name_common PI-111-74
_chemical_name_systematic
;
 ?
;
_space_group_IT_number 15
_symmetry_cell_setting monoclinic
_symmetry_space_group_name_Hall '-C 2yc'
_symmetry_space_group_name_H-M 'C 1 2/c 1'
_atom_sites_solution_hydrogens geom
_atom_sites_solution_primary direct
_atom_sites_solution_secondary difmap
_audit_creation_method SHELXL-97
_cell_angle_alpha 90.00
_cell_angle_beta 95.527(5)
_cell_angle_gamma 90.00
_cell_formula_units_Z 8
_cell_length_a 19.797(5)
_cell_length_b 10.686(3)
_cell_length_c 17.708(5)
_cell_measurement_reflns_used 835
_cell_measurement_temperature 100(2)
_cell_measurement_theta_max 24.867
_cell_measurement_theta_min 3.241
_cell_volume 3728.7(18)
_computing_cell_refinement 'SAINT v6.45a (Bruker, 2005)'
_computing_data_collection 'SMART v.5.632 (Bruker, 2005)'
_computing_data_reduction 'SAINT v6.45a (Bruker, 2005)'
_computing_structure_refinement 'SHELXL-97 (Sheldrick, 1997)'
_computing_structure_solution 'SHELXS-97 (Sheldrick, 1990)'
_diffrn_ambient_temperature 100(2)
_diffrn_measured_fraction_theta_full 0.952
_diffrn_measured_fraction_theta_max 0.952
_diffrn_measurement_device_type 'Bruker D8 diffractometer with APEX detector'
_diffrn_measurement_method '\w scans with a narrow frame width'
_diffrn_radiation_monochromator graphite
_diffrn_radiation_source 'fine-focus sealed tube'
_diffrn_radiation_type MoK\a
_diffrn_radiation_wavelength 0.71073
_diffrn_reflns_av_R_equivalents 0.0239
_diffrn_reflns_av_sigmaI/netI 0.0353
_diffrn_reflns_limit_h_max 25
_diffrn_reflns_limit_h_min -25
_diffrn_reflns_limit_k_max 11
_diffrn_reflns_limit_k_min -13
_diffrn_reflns_limit_l_max 21
_diffrn_reflns_limit_l_min -22
_diffrn_reflns_number 10783
_diffrn_reflns_theta_full 27.74
_diffrn_reflns_theta_max 27.74
_diffrn_reflns_theta_min 2.07
_exptl_absorpt_coefficient_mu 0.199
_exptl_absorpt_correction_T_max 0.9746
_exptl_absorpt_correction_T_min 0.9520
_exptl_absorpt_correction_type multi-scan
_exptl_absorpt_process_details 'SADABS (Bruker, 2008)'
_exptl_crystal_colour colourless
_exptl_crystal_density_diffrn 1.338
_exptl_crystal_description prism
_exptl_crystal_F_000 1600
_exptl_crystal_size_max 0.25
_exptl_crystal_size_mid 0.15
_exptl_crystal_size_min 0.13
_refine_diff_density_max 0.573
_refine_diff_density_min -0.377
_refine_diff_density_rms 0.054
_refine_ls_extinction_method none
_refine_ls_goodness_of_fit_ref 1.038
_refine_ls_hydrogen_treatment mixed
_refine_ls_matrix_type full
_refine_ls_number_parameters 242
_refine_ls_number_reflns 4179
_refine_ls_number_restraints 0
_refine_ls_restrained_S_all 1.038
_refine_ls_R_factor_all 0.0514
_refine_ls_R_factor_gt 0.0383
_refine_ls_shift/su_max 0.000
_refine_ls_shift/su_mean 0.000
_refine_ls_structure_factor_coef Fsqd
_refine_ls_weighting_details 'calc w=1/[\s^2^(Fo^2^)+(0.0513P)^2^+2.5166P] where P=(Fo^2^+2Fc^2^)/3'
_refine_ls_weighting_scheme calc
_refine_ls_wR_factor_gt 0.0950
_refine_ls_wR_factor_ref 0.1000
_reflns_number_gt 3398
_reflns_number_total 4179
_reflns_threshold_expression >2sigma(I)
_cod_data_source_file ja803691p_si_003.cif
_cod_data_source_block C:\Data\Bruker\DEPT\EVANS\PINGLESBY\PI11174\work\pi11174m.CIF
_cod_original_cell_volume 3728.8(17)
_cod_database_code 4108395

loop_
_symmetry_equiv_pos_as_xyz
'x, y, z'
'-x, y, -z+1/2'
'x+1/2, y+1/2, z'
'-x+1/2, y+1/2, -z+1/2'
'-x, -y, -z'
'x, -y, z-1/2'
'-x+1/2, -y+1/2, -z'
'x+1/2, -y+1/2, z-1/2'

loop_
_atom_site_label
_atom_site_type_symbol
_atom_site_fract_x
_atom_site_fract_y
_atom_site_fract_z
_atom_site_U_iso_or_equiv
_atom_site_adp_type
_atom_site_occupancy
_atom_site_symmetry_multiplicity
_atom_site_calc_flag
_atom_site_refinement_flags
S1 S 0.152799(18) 0.45844(3) 0.01906(2) 0.01494(11) Uani 1 1 d .
O1 O 0.22075(5) 0.46391(10) 0.05543(6) 0.0190(2) Uani 1 1 d .
O3 O 0.14488(5) 0.04248(10) -0.41799(6) 0.0219(3) Uani 1 1 d .
O2 O 0.09708(5) 0.42751(10) 0.06184(6) 0.0196(2) Uani 1 1 d .
O4 O 0.03789(5) 0.09795(11) -0.40190(7) 0.0265(3) Uani 1 1 d .
N1 N 0.15301(6) 0.35413(12) -0.04798(7) 0.0149(3) Uani 1 1 d .
C12 C 0.09823(8) 0.11003(14) -0.38570(9) 0.0173(3) Uani 1 1 d .
C4 C 0.18945(8) 0.18076(15) -0.29104(9) 0.0174(3) Uani 1 1 d .
C14 C 0.13463(8) 0.60331(14) -0.02617(8) 0.0160(3) Uani 1 1 d .
C1 C 0.20938(7) 0.35133(14) -0.09662(8) 0.0168(3) Uani 1 1 d .
H1A H 0.2522 0.3243 -0.0678 0.020 Uiso 1 1 calc R
H1B H 0.2162 0.4343 -0.1196 0.020 Uiso 1 1 calc R
C5 C 0.12820(7) 0.20110(14) -0.32754(8) 0.0162(3) Uani 1 1 d .
C16 C 0.17276(8) 0.77736(14) -0.09613(9) 0.0200(3) Uani 1 1 d .
H16 H 0.2088 0.8250 -0.1133 0.024 Uiso 1 1 calc R
C8 C 0.10732(7) 0.28175(14) -0.17095(8) 0.0148(3) Uani 1 1 d .
H8 H 0.0833 0.2012 -0.1841 0.018 Uiso 1 1 calc R
C10 C 0.29756(8) 0.22743(17) -0.20970(9) 0.0235(4) Uani 1 1 d .
H10A H 0.3006 0.1426 -0.1886 0.035 Uiso 1 1 calc R
H10B H 0.3190 0.2866 -0.1725 0.035 Uiso 1 1 calc R
H10C H 0.3209 0.2304 -0.2561 0.035 Uiso 1 1 calc R
C19 C 0.06776(8) 0.64335(15) -0.04089(9) 0.0195(3) Uani 1 1 d .
H19 H 0.0320 0.5989 -0.0208 0.023 Uiso 1 1 calc R
C7 C 0.09291(7) 0.37164(14) -0.23662(8) 0.0156(3) Uani 1 1 d .
C2 C 0.18473(7) 0.25500(14) -0.15686(8) 0.0151(3) Uani 1 1 d .
H2 H 0.1913 0.1694 -0.1345 0.018 Uiso 1 1 calc R
C9 C 0.08757(7) 0.32624(14) -0.09357(8) 0.0157(3) Uani 1 1 d .
H9A H 0.0588 0.4021 -0.0994 0.019 Uiso 1 1 calc R
H9B H 0.0624 0.2601 -0.0690 0.019 Uiso 1 1 calc R
C15 C 0.18754(8) 0.67065(14) -0.05309(8) 0.0177(3) Uani 1 1 d .
H15 H 0.2332 0.6439 -0.0421 0.021 Uiso 1 1 calc R
C13 C 0.11826(8) -0.05027(15) -0.47274(9) 0.0236(4) Uani 1 1 d .
H13A H 0.1084 -0.1277 -0.4462 0.035 Uiso 1 1 calc R
H13B H 0.1519 -0.0672 -0.5086 0.035 Uiso 1 1 calc R
H13C H 0.0765 -0.0186 -0.5004 0.035 Uiso 1 1 calc R
C3 C 0.22293(7) 0.26282(15) -0.22840(8) 0.0167(3) Uani 1 1 d .
H3 H 0.2210 0.3514 -0.2467 0.020 Uiso 1 1 calc R
C11 C 0.08917(8) 0.49510(15) -0.23055(9) 0.0197(3) Uani 1 1 d .
H11A H 0.0788 0.5449 -0.2746 0.024 Uiso 1 1 calc R
H11B H 0.0969 0.5337 -0.1822 0.024 Uiso 1 1 calc R
C18 C 0.05393(8) 0.74904(15) -0.08533(9) 0.0219(4) Uani 1 1 d .
H18 H 0.0083 0.7762 -0.0959 0.026 Uiso 1 1 calc R
C6 C 0.08085(8) 0.30779(14) -0.31279(9) 0.0180(3) Uani 1 1 d .
H6A H 0.0841 0.3717 -0.3528 0.022 Uiso 1 1 calc R
H6B H 0.0338 0.2753 -0.3182 0.022 Uiso 1 1 calc R
C17 C 0.10589(8) 0.81598(14) -0.11464(9) 0.0211(3) Uani 1 1 d .
C20 C 0.08996(10) 0.92592(16) -0.16666(10) 0.0295(4) Uani 1 1 d .
H20A H 0.0757 0.8956 -0.2180 0.044 Uiso 1 1 calc R
H20B H 0.1305 0.9782 -0.1678 0.044 Uiso 1 1 calc R
H20C H 0.0533 0.9754 -0.1481 0.044 Uiso 1 1 calc R
H4 H 0.2141(8) 0.1054(16) -0.3035(10) 0.016(4) Uiso 1 1 d .

loop_
_atom_site_aniso_label
_atom_site_aniso_U_11
_atom_site_aniso_U_22
_atom_site_aniso_U_33
_atom_site_aniso_U_23
_atom_site_aniso_U_13
_atom_site_aniso_U_12
S1 0.01520(19) 0.01717(19) 0.01239(18) 0.00012(14) 0.00105(13) -0.00031(14)
O1 0.0182(6) 0.0223(6) 0.0159(5) 0.0000(4) -0.0020(4) -0.0008(4)
O3 0.0184(6) 0.0258(6) 0.0212(6) -0.0088(5) 0.0005(4) 0.0015(5)
O2 0.0191(6) 0.0242(6) 0.0161(5) 0.0004(4) 0.0052(4) -0.0012(4)
O4 0.0168(6) 0.0319(7) 0.0303(7) -0.0098(5) 0.0003(5) -0.0006(5)
N1 0.0122(6) 0.0176(6) 0.0149(6) -0.0010(5) 0.0020(5) -0.0004(5)
C12 0.0175(7) 0.0191(8) 0.0154(8) 0.0013(6) 0.0015(6) 0.0005(6)
C4 0.0171(7) 0.0205(8) 0.0152(8) -0.0003(6) 0.0043(6) 0.0020(6)
C14 0.0194(8) 0.0155(7) 0.0131(7) -0.0011(6) 0.0011(6) 0.0001(6)
C1 0.0130(7) 0.0211(8) 0.0163(8) -0.0009(6) 0.0023(6) -0.0005(6)
C5 0.0176(7) 0.0185(8) 0.0129(7) 0.0007(6) 0.0037(6) -0.0010(6)
C16 0.0240(8) 0.0177(8) 0.0186(8) -0.0032(6) 0.0030(6) -0.0056(6)
C8 0.0131(7) 0.0150(7) 0.0161(7) 0.0005(6) 0.0012(6) -0.0003(6)
C10 0.0140(8) 0.0402(10) 0.0163(8) -0.0005(7) 0.0016(6) 0.0028(7)
C19 0.0180(8) 0.0208(8) 0.0202(8) -0.0026(6) 0.0051(6) -0.0001(6)
C7 0.0104(7) 0.0199(8) 0.0165(8) 0.0012(6) 0.0013(6) 0.0004(6)
C2 0.0133(7) 0.0174(7) 0.0143(7) 0.0000(6) 0.0008(6) 0.0009(6)
C9 0.0126(7) 0.0193(7) 0.0151(7) -0.0004(6) 0.0010(6) -0.0019(6)
C15 0.0162(7) 0.0194(8) 0.0171(8) -0.0034(6) -0.0001(6) -0.0020(6)
C13 0.0251(9) 0.0240(8) 0.0211(8) -0.0081(7) -0.0007(7) 0.0022(7)
C3 0.0132(7) 0.0226(8) 0.0144(7) -0.0007(6) 0.0014(6) 0.0011(6)
C11 0.0199(8) 0.0200(8) 0.0189(8) 0.0017(6) 0.0007(6) -0.0003(6)
C18 0.0194(8) 0.0226(8) 0.0238(9) -0.0026(6) 0.0028(7) 0.0054(6)
C6 0.0182(7) 0.0196(8) 0.0158(8) 0.0018(6) -0.0012(6) 0.0029(6)
C17 0.0298(9) 0.0150(7) 0.0183(8) -0.0033(6) 0.0023(6) 0.0019(6)
C20 0.0374(10) 0.0220(9) 0.0293(10) 0.0038(7) 0.0043(8) 0.0053(8)

loop_
_atom_type_symbol
_atom_type_description
_atom_type_scat_dispersion_real
_atom_type_scat_dispersion_imag
_atom_type_scat_source
C C 0.0033 0.0016 'International Tables Vol C Tables 4.2.6.8 and 6.1.1.4'
H H 0.0000 0.0000 'International Tables Vol C Tables 4.2.6.8 and 6.1.1.4'
N N 0.0061 0.0033 'International Tables Vol C Tables 4.2.6.8 and 6.1.1.4'
O O 0.0106 0.0060 'International Tables Vol C Tables 4.2.6.8 and 6.1.1.4'
S S 0.1246 0.1234 'International Tables Vol C Tables 4.2.6.8 and 6.1.1.4'

loop_
_geom_angle_atom_site_label_1
_geom_angle_atom_site_label_2
_geom_angle_atom_site_label_3
_geom_angle
O2 S1 O1 120.47(7)
O2 S1 N1 106.44(7)
O1 S1 N1 106.67(6)
O2 S1 C14 107.95(7)
O1 S1 C14 108.01(7)
N1 S1 C14 106.52(7)
C12 O3 C13 115.58(12)
C1 N1 C9 110.31(11)
C1 N1 S1 119.66(10)
C9 N1 S1 117.97(10)
O4 C12 O3 123.11(14)
O4 C12 C5 123.36(14)
O3 C12 C5 113.53(13)
C5 C4 C3 124.93(14)
C15 C14 C19 120.69(14)
C15 C14 S1 118.80(12)
C19 C14 S1 120.23(11)
N1 C1 C2 102.27(11)
C4 C5 C12 120.53(14)
C4 C5 C6 125.94(14)
C12 C5 C6 113.41(13)
C15 C16 C17 121.16(14)
C7 C8 C9 116.32(12)
C7 C8 C2 110.47(11)
C9 C8 C2 104.21(11)
C18 C19 C14 119.22(14)
C11 C7 C6 121.11(14)
C11 C7 C8 125.21(14)
C6 C7 C8 113.66(13)
C1 C2 C3 112.88(12)
C1 C2 C8 103.40(11)
C3 C2 C8 114.37(12)
N1 C9 C8 105.23(11)
C16 C15 C14 119.16(14)
C4 C3 C10 111.13(13)
C4 C3 C2 110.86(12)
C10 C3 C2 110.44(12)
C19 C18 C17 121.08(15)
C7 C6 C5 116.55(12)
C18 C17 C16 118.57(15)
C18 C17 C20 120.62(15)
C16 C17 C20 120.79(15)

loop_
_geom_bond_atom_site_label_1
_geom_bond_atom_site_label_2
_geom_bond_distance
S1 O2 1.4355(11)
S1 O1 1.4356(11)
S1 N1 1.6287(13)
S1 C14 1.7642(16)
O3 C12 1.3426(18)
O3 C13 1.4497(18)
O4 C12 1.2083(18)
N1 C1 1.4743(18)
N1 C9 1.4892(18)
C12 C5 1.497(2)
C4 C5 1.336(2)
C4 C3 1.516(2)
C14 C15 1.392(2)
C14 C19 1.392(2)
C1 C2 1.528(2)
C5 C6 1.514(2)
C16 C15 1.387(2)
C16 C17 1.395(2)
C8 C7 1.514(2)
C8 C9 1.536(2)
C8 C2 1.555(2)
C10 C3 1.530(2)
C19 C18 1.389(2)
C7 C11 1.326(2)
C7 C6 1.510(2)
C2 C3 1.539(2)
C18 C17 1.394(2)
C17 C20 1.507(2)
